data_1545049
loop_
_publ_author_name
'Haushalter, Robert C.'
'Wang, Zhanwen'
'Thompson, Mark E.'
'Zubieta, Jon'
'O-Connor, Charles J.'

_publ_section_title
;
 Hydrothermal synthesis, crystal structure, and magnetic properties of
 Cs[(V2O3)(HPO4)2(H2O)], a mixed-valence vanadium (IV, V) hydrogen
 phosphate with a one-dimensional (-V(IV)-O-V(V)-0) chain of
 corner-sharing VO6 octahedra
;
_journal_name_full 'Journal of Solid State Chemistry'
_journal_page_first 259
_journal_page_last 264
_journal_paper_doi 10.1006/jssc.1994.1101
_journal_volume 109
_journal_year 1994
_chemical_formula_sum 'Cs H4 O12 P2 V2'
_chemical_formula_weight 492.76
_space_group_IT_number 14
_symmetry_cell_setting monoclinic
_symmetry_Int_Tables_number 14
_symmetry_space_group_name_Hall '-P 2yn'
_symmetry_space_group_name_H-M 'P 1 21/n 1'
_cell_angle_alpha 90.
_cell_angle_beta 114.01(6)
_cell_angle_gamma 90.
_cell_formula_units_Z 4
_cell_length_a 7.22(1)
_cell_length_b 18.56(1)
_cell_length_c 8.195(6)
_cell_volume 1003.1(17)
_diffrn_ambient_temperature 295
_diffrn_radiation_probe x-ray
_diffrn_radiation_type MoK\a
_diffrn_radiation_wavelength 0.71069
_exptl_absorpt_coefficient_mu 5.724
_exptl_crystal_density_diffrn 3.233
_refine_ls_goodness_of_fit_ref 2.98
_refine_ls_number_parameters 155
_refine_ls_number_reflns 1088
_refine_ls_R_factor_gt 0.028
_refine_ls_wR_factor_gt 0.034
_cod_data_source_file JSSC-1994-109-259-264.cif
_cod_data_source_block Cs
_cod_original_cell_volume 1004(1)
_cod_original_sg_symbol_H-M 'P 21/n'
_cod_original_formula_sum 'H4 Cs O12 P2 V2'
_cod_database_code 1545049

loop_
_symmetry_equiv_pos_site_id
_symmetry_equiv_pos_as_xyz
1 x,y,z
2 1/2-x,1/2+y,1/2-z
3 -x,-y,-z
4 1/2+x,1/2-y,1/2+z

loop_
_atom_site_label
_atom_site_type_symbol
_atom_site_thermal_displace_type
_atom_site_fract_x
_atom_site_fract_y
_atom_site_fract_z
_atom_site_occupancy
_atom_site_U_iso_or_equiv
_atom_site_calc_flag
_atom_site_refinement_flags
_atom_site_disorder_assembly
_atom_site_disorder_group
V1 V Uiso 0.1714(2) 0.12363(7) 1.0210(2) 1.000 0.0112(6) . . . .
V2 V Uiso -0.3308(2) 0.14162(7) 1.0185(2) 1.000 0.0151(6) . . . .
P1 P Uiso 0.2290(3) -0.02620(10) 1.2332(3) 1.000 0.0124(10) . . . .
P2 P Uiso 0.0226(3) 0.27850(10) 0.8076(3) 1.000 0.0124(10) . . . .
O1 O Uiso 0.3005(7) 0.2029(3) 1.1941(6) 1.000 0.014(3) . . . .
O2 O Uiso 0.0490(7) 0.1975(3) 0.8273(7) 1.000 0.015(3) . . . .
O3 O Uiso 0.3685(7) 0.1065(3) 0.9767(6) 1.000 0.017(3) . . . .
O4 O Uiso -0.0797(7) 0.1462(3) 1.0835(7) 1.000 0.017(3) . . . .
O5 O Uiso -0.0080(7) 0.0499(3) 0.8581(6) 1.000 0.014(3) . . . .
O6 O Uiso 0.2473(7) 0.0554(3) 1.2265(6) 1.000 0.015(3) . . . .
O7 O Uiso -0.4207(8) 0.2068(3) 0.8794(7) 1.000 0.027(3) . . . .
O8 O Uiso -0.3672(7) 0.0649(3) 0.8377(7) 1.000 0.018(3) . . . .
O9 O Uiso -0.2712(8) 0.0408(3) 1.2042(7) 1.000 0.023(3) . . . .
O10 O Uiso -0.3363(7) 0.1860(3) 1.2336(7) 1.000 0.024(3) . . . .
O11 O Uiso 0.3028(8) -0.0435(3) 1.4388(7) 1.000 0.022(3) . . . .
O12 O Uiso 0.0765(7) 0.3128(3) 1.0001(6) 1.000 0.019(3) . . . .
Cs1 Cs Uiso 0.14524(9) 0.13212(3) 0.51750(7) 1.000 0.0329(4) . . . .

loop_
_geom_angle_atom_site_label_1
_geom_angle_atom_site_label_2
_geom_angle_atom_site_label_3
_geom_angle
_geom_angle_site_symmetry_1
_geom_angle_site_symmetry_2
_geom_angle_site_symmetry_3
_geom_angle_publ_flag
O1 V1 O2 89.2(2) . . . yes
O1 V1 O3 96.0(3) . . . yes
O1 V1 O4 83.1(2) . . . yes
O1 V1 O5 168.0(2) . . . yes
O1 V1 O6 88.8(2) . . . yes
O2 V1 O3 95.7(3) . . . yes
O2 V1 O4 84.9(2) . . . yes
O2 V1 O5 89.0(2) . . . yes
O2 V1 O6 168.6(2) . . . yes
O3 V1 O4 178.9(2) . . . yes
O3 V1 O5 96.1(3) . . . yes
O3 V1 O6 95.7(3) . . . yes
O4 V1 O5 84.9(2) . . . yes
O4 V1 O6 83.7(2) . . . yes
O5 V1 O6 90.6(2) . . . yes
O4 V2 O7 105.1(3) . . . yes
O4 V2 O8 94.1(3) . . . yes
O4 V2 O9 86.8(3) . . . yes
O4 V2 O10 96.2(3) . . . yes
O3 V2 O4 163.3(3) 1_455 . . yes
O7 V2 O8 96.7(3) . . . yes
O7 V2 O9 168.0(3) . . . yes
O7 V2 O10 99.9(3) . . . yes
O3 V2 O7 91.4(3) 1_455 . . yes
O8 V2 O9 81.1(2) . . . yes
O8 V2 O10 157.4(2) . . . yes
O3 V2 O8 81.2(2) 1_455 . . yes
O9 V2 O10 79.4(2) . . . yes
O3 V2 O9 76.6(2) 1_455 . . yes
O3 V2 O10 83.3(2) 1_455 . . yes
O6 P1 O11 104.1(3) . . . yes
O5 P1 O6 111.0(3) 3_557 . . yes
O6 P1 O8 112.0(3) . . 3_557 yes
O5 P1 O11 107.2(3) 3_557 . . yes
O8 P1 O11 108.8(3) 3_557 . . yes
O5 P1 O8 113.2(3) 3_557 . 3_557 yes
O2 P2 O12 108.7(3) . . . yes
O1 P2 O2 110.1(3) 4_454 . . yes
O2 P2 O10 113.2(3) . . 4_554 yes
O1 P2 O12 106.5(3) 4_454 . . yes
O10 P2 O12 106.6(3) 4_554 . . yes
O1 P2 O10 111.3(3) 4_454 . 4_554 yes
V1 O1 P2 132.1(3) . . 4_555 yes
V1 O2 P2 139.2(3) . . . yes
V1 O3 V2 144.7(3) . . 1_655 yes
V1 O4 V2 146.9(3) . . . yes
V1 O5 P1 142.8(4) . . 3_557 yes
V1 O6 P1 131.5(3) . . . yes
V2 O8 P1 135.4(4) . . 3_557 yes
V2 O10 P2 142.9(4) . . 4_455 yes

loop_
_geom_bond_atom_site_label_1
_geom_bond_atom_site_label_2
_geom_bond_distance
_geom_bond_site_symmetry_1
_geom_bond_site_symmetry_2
_geom_bond_publ_flag
V1 O1 1.992(6) . . yes
V1 O2 2.010(6) . . yes
V1 O3 1.637(6) . . yes
V1 O4 2.117(6) . . yes
V1 O5 1.981(6) . . yes
V1 O6 1.997(6) . . yes
V2 O4 1.671(6) . . yes
V2 O7 1.607(6) . . yes
V2 O8 1.994(6) . . yes
V2 O9 2.339(6) . . yes
V2 O10 1.961(6) . . yes
V2 O3 2.157(6) . 1_455 yes
P1 O6 1.523(6) . . yes
P1 O11 1.580(6) . . yes
P1 O5 1.526(6) . 3_557 yes
P1 O8 1.524(6) . 3_557 yes
P2 O2 1.516(6) . . yes
P2 O12 1.596(6) . . yes
P2 O1 1.530(6) . 4_454 yes
P2 O10 1.531(6) . 4_554 yes

loop_
_geom_torsion_atom_site_label_1
_geom_torsion_atom_site_label_2
_geom_torsion_atom_site_label_3
_geom_torsion_atom_site_label_4
_geom_torsion
_geom_torsion_site_symmetry_1
_geom_torsion_site_symmetry_2
_geom_torsion_site_symmetry_3
_geom_torsion_site_symmetry_4
_geom_torsion_publ_flag
O2 V1 O1 P2 -118.2(4) . . . 4_555 no
O3 V1 O1 P2 -22.5(5) . . . 4_555 no
O4 V1 O1 P2 156.8(4) . . . 4_555 no
O6 V1 O1 P2 73.1(4) . . . 4_555 no
O1 V1 O2 P2 -9.8(6) . . . . no
O3 V1 O2 P2 -105.7(6) . . . . no
O4 V1 O2 P2 73.4(5) . . . . no
O5 V1 O2 P2 158.3(6) . . . . no
O1 V1 O3 V2 -7.0(5) . . . 1_655 no
O2 V1 O3 V2 82.9(5) . . . 1_655 no
O5 V1 O3 V2 172.4(5) . . . 1_655 no
O6 V1 O3 V2 -96.4(5) . . . 1_655 no
O1 V1 O4 V2 156.6(6) . . . . no
O2 V1 O4 V2 66.8(6) . . . . no
O5 V1 O4 V2 -22.6(6) . . . . no
O6 V1 O4 V2 -113.8(6) . . . . no
O2 V1 O5 P1 -69.4(5) . . . 3_557 no
O3 V1 O5 P1 -165.1(5) . . . 3_557 no
O4 V1 O5 P1 15.6(5) . . . 3_557 no
O6 V1 O5 P1 99.1(5) . . . 3_557 no
O1 V1 O6 P1 -173.9(5) . . . . no
O3 V1 O6 P1 -78.0(5) . . . . no
O4 V1 O6 P1 102.9(5) . . . . no
O5 V1 O6 P1 18.1(5) . . . . no
O7 V2 O4 V1 -78.8(6) . . . . no
O8 V2 O4 V1 19.3(6) . . . . no
O9 V2 O4 V1 100.2(6) . . . . no
O10 V2 O4 V1 179.2(6) . . . . no
O4 V2 O8 P1 -4.3(5) . . . 3_557 no
O7 V2 O8 P1 101.5(5) . . . 3_557 no
O9 V2 O8 P1 -90.4(5) . . . 3_557 no
O10 V2 O8 P1 -121.3(6) . . . 3_557 no
O3 V2 O8 P1 -168.1(5) 1_455 . . 3_557 no
O4 V2 O10 P2 163.8(6) . . . 4_455 no
O7 V2 O10 P2 57.3(6) . . . 4_455 no
O8 V2 O10 P2 -79.5(9) . . . 4_455 no
O9 V2 O10 P2 -110.6(6) . . . 4_455 no
O3 V2 O10 P2 -33.0(6) 1_455 . . 4_455 no
O7 V2 O3 V1 -75.4(5) . . 1_455 1_455 no
O8 V2 O3 V1 -172.0(5) . . 1_455 1_455 no
O9 V2 O3 V1 105.1(5) . . 1_455 1_455 no
O10 V2 O3 V1 24.4(5) . . 1_455 1_455 no
O11 P1 O6 V1 -175.8(4) . . . . no
O5 P1 O6 V1 -60.8(5) 3_557 . . . no
O8 P1 O6 V1 66.8(5) 3_557 . . . no
O6 P1 O5 V1 138.0(5) . . 3_557 3_557 no
O11 P1 O5 V1 -108.9(5) . . 3_557 3_557 no
O6 P1 O8 V2 -128.3(4) . . 3_557 3_557 no
O11 P1 O8 V2 117.2(5) . . 3_557 3_557 no
O12 P2 O2 V1 -13.0(6) . . . . no
O1 P2 O2 V1 -129.3(5) 4_454 . . . no
O10 P2 O2 V1 105.3(5) 4_554 . . . no
O2 P2 O1 V1 -146.3(4) . . 4_454 4_454 no
O12 P2 O1 V1 96.0(4) . . 4_454 4_454 no
O2 P2 O10 V2 105.8(6) . . 4_554 4_554 no
O12 P2 O10 V2 -134.8(6) . . 4_554 4_554 no
